data_2018639
loop_
_publ_author_name
'Spencer, Lara C.'
'Guzei, Ilia A.'
'Segapelo, Tebogo V.'
'Darkwa, James'

_publ_section_title
;
 Dichlorido{2-[(3,5-diphenyl-1<i>H</i>-pyrazol-1-yl-\k<i>N</i>^2^)methyl]pyridine-\k<i>N</i>}palladium(II)
;
_journal_coeditor_code KU3079
_journal_issue 11
_journal_name_full 'Acta Crystallographica Section C'
_journal_page_first m317
_journal_page_last m319
_journal_paper_doi 10.1107/S0108270112043119
_journal_volume 68
_journal_year 2012
_chemical_formula_iupac '[Pd Cl2 (C21 H17 N3)]'
_chemical_formula_moiety 'C21 H17 Cl2 N3 Pd'
_chemical_formula_sum 'C21 H17 Cl2 N3 Pd'
_chemical_formula_weight 488.68
_chemical_name_systematic
;\ 
Dichlorido{2-[(3,5-diphenyl-1<i>H</i>-pyrazol-1-yl-\
\k<i>N</i>^2^)methyl]pyridine-\k<i>N</i>}palladium(II)
;
_space_group_IT_number 14
_symmetry_cell_setting monoclinic
_symmetry_space_group_name_Hall '-P 2yn'
_symmetry_space_group_name_H-M 'P 1 21/n 1'
_atom_sites_solution_hydrogens geom
_atom_sites_solution_primary direct
_atom_sites_solution_secondary difmap
_audit_creation_method SHELXL-97
_cell_angle_alpha 90.00
_cell_angle_beta 116.8620(10)
_cell_angle_gamma 90.00
_cell_formula_units_Z 4
_cell_length_a 12.1226(10)
_cell_length_b 14.6299(12)
_cell_length_c 12.2580(10)
_cell_measurement_reflns_used 6759
_cell_measurement_temperature 105(2)
_cell_measurement_theta_max 28.2769
_cell_measurement_theta_min 2.3419
_cell_volume 1939.4(3)
_computing_cell_refinement 'SAINT (Bruker, 2003)'
_computing_data_collection 'SMART (Bruker, 2003)'
_computing_data_reduction 'SAINT (Bruker, 2003)'
_computing_molecular_graphics 'SHELXTL (Sheldrick, 2008) and DIAMOND (Brandenburg, 1999)'
_computing_publication_material 'SHELXTL (Sheldrick, 2008), publCIF (Westrip, 2010) and modiCIFer (Guzei, 2007)'
_computing_structure_refinement 'SHELXTL (Sheldrick, 2008)'
_computing_structure_solution 'SHELXTL (Sheldrick, 2008)'
_diffrn_ambient_temperature 105(2)
_diffrn_measured_fraction_theta_full 1.000
_diffrn_measured_fraction_theta_max 1.000
_diffrn_measurement_device_type 'Bruker CCD-1000 area-detector'
_diffrn_measurement_method '0.30\% \w scans'
_diffrn_radiation_monochromator graphite
_diffrn_radiation_source 'fine-focus sealed tube'
_diffrn_radiation_type Mo-K\a
_diffrn_radiation_wavelength 0.71073
_diffrn_reflns_av_R_equivalents 0.0235
_diffrn_reflns_av_sigmaI/netI 0.0142
_diffrn_reflns_limit_h_max 16
_diffrn_reflns_limit_h_min -16
_diffrn_reflns_limit_k_max 19
_diffrn_reflns_limit_k_min -19
_diffrn_reflns_limit_l_max 16
_diffrn_reflns_limit_l_min -16
_diffrn_reflns_number 26141
_diffrn_reflns_theta_full 28.28
_diffrn_reflns_theta_max 28.28
_diffrn_reflns_theta_min 1.96
_diffrn_standards_number 0
_exptl_absorpt_coefficient_mu 1.243
_exptl_absorpt_correction_T_max 0.7546
_exptl_absorpt_correction_T_min 0.5753
_exptl_absorpt_correction_type multi-scan
_exptl_absorpt_process_details '(SADABS; Bruker, 2003)'
_exptl_crystal_colour orange
_exptl_crystal_density_diffrn 1.674
_exptl_crystal_density_method 'not measured'
_exptl_crystal_description block
_exptl_crystal_F_000 976
_exptl_crystal_size_max 0.50
_exptl_crystal_size_mid 0.32
_exptl_crystal_size_min 0.24
_refine_diff_density_max 0.461
_refine_diff_density_min -0.604
_refine_ls_extinction_method none
_refine_ls_goodness_of_fit_ref 1.046
_refine_ls_hydrogen_treatment constr
_refine_ls_matrix_type full
_refine_ls_number_parameters 244
_refine_ls_number_reflns 4815
_refine_ls_number_restraints 0
_refine_ls_restrained_S_all 1.046
_refine_ls_R_factor_all 0.0188
_refine_ls_R_factor_gt 0.0180
_refine_ls_shift/su_max 0.002
_refine_ls_shift/su_mean 0.000
_refine_ls_structure_factor_coef Fsqd
_refine_ls_weighting_details 'calc w=1/[\s^2^(Fo^2^)+(0.0278P)^2^+1.2359P] where P=(Fo^2^+2Fc^2^)/3'
_refine_ls_weighting_scheme calc
_refine_ls_wR_factor_gt 0.0494
_refine_ls_wR_factor_ref 0.0501
_reflns_number_gt 4638
_reflns_number_total 4815
_reflns_threshold_expression I>2\s(I)
_cod_data_source_file ku3079.cif
_cod_data_source_block I
_cod_depositor_comments
;
 Correcting the _chemical_name_systematic data item value by replacing
 the '<\i>' tag with the '</i>' tag.

 Antanas Vaitkus,
 2018-10-11
;
_cod_original_sg_symbol_H-M 'P 21/n'
_cod_database_code 2018639
_cod_database_fobs_code 2018639

loop_
_symmetry_equiv_pos_as_xyz
'x, y, z'
'-x+1/2, y+1/2, -z+1/2'
'-x, -y, -z'
'x-1/2, -y-1/2, z-1/2'

loop_
_atom_site_type_symbol
_atom_site_label
_atom_site_fract_x
_atom_site_fract_y
_atom_site_fract_z
_atom_site_U_iso_or_equiv
_atom_site_adp_type
_atom_site_calc_flag
_atom_site_refinement_flags
_atom_site_occupancy
_atom_site_symmetry_multiplicity
Pd Pd1 0.683785(8) 0.080530(6) 0.528942(8) 0.01059(4) Uani d . 1 1
Cl Cl1 0.49395(3) 0.14882(2) 0.43695(3) 0.01617(7) Uani d . 1 1
Cl Cl2 0.69038(3) 0.07176(2) 0.34540(3) 0.01573(7) Uani d . 1 1
N N1 0.68232(10) 0.09629(8) 0.69295(10) 0.0126(2) Uani d . 1 1
N N2 0.93246(11) 0.06958(7) 0.72770(11) 0.0136(2) Uani d . 1 1
N N3 0.85548(10) 0.02498(8) 0.62306(10) 0.0130(2) Uani d . 1 1
C C1 0.58389(13) 0.07388(9) 0.71018(13) 0.0147(2) Uani d . 1 1
H H1 0.5151 0.0449 0.6459 0.018 Uiso calc R 1 1
C C2 0.58038(13) 0.09201(9) 0.81962(13) 0.0173(3) Uani d . 1 1
H H2 0.5102 0.0752 0.8303 0.021 Uiso calc R 1 1
C C3 0.68009(13) 0.13482(10) 0.91297(13) 0.0195(3) Uani d . 1 1
H H3 0.6785 0.1493 0.9878 0.023 Uiso calc R 1 1
C C4 0.78310(13) 0.15634(9) 0.89553(13) 0.0177(3) Uani d . 1 1
H H4 0.8532 0.1849 0.9588 0.021 Uiso calc R 1 1
C C5 0.78181(12) 0.13563(9) 0.78487(12) 0.0137(2) Uani d . 1 1
C C6 0.88994(12) 0.15469(9) 0.75856(12) 0.0143(2) Uani d . 1 1
H H6A 0.8646 0.1983 0.6896 0.017 Uiso calc R 1 1
H H6B 0.9582 0.1827 0.8312 0.017 Uiso calc R 1 1
C C7 1.04486(12) 0.02823(9) 0.78236(12) 0.0145(2) Uani d . 1 1
C C8 1.14894(12) 0.06141(9) 0.89556(12) 0.0153(2) Uani d . 1 1
C C9 1.13559(14) 0.08301(9) 0.99996(14) 0.0183(3) Uani d . 1 1
H H9 1.0568 0.0783 0.9986 0.022 Uiso calc R 1 1
C C10 1.23782(14) 0.11145(10) 1.10624(13) 0.0201(3) Uani d . 1 1
H H10 1.2286 0.1260 1.1772 0.024 Uiso calc R 1 1
C C11 1.35308(13) 0.11847(10) 1.10837(13) 0.0199(3) Uani d . 1 1
H H11 1.4227 0.1376 1.1809 0.024 Uiso calc R 1 1
C C12 1.36664(13) 0.09757(10) 1.00465(13) 0.0198(3) Uani d . 1 1
H H12 1.4454 0.1031 1.0062 0.024 Uiso calc R 1 1
C C13 1.26537(13) 0.06854(10) 0.89814(13) 0.0170(3) Uani d . 1 1
H H13 1.2753 0.0537 0.8276 0.020 Uiso calc R 1 1
C C14 1.03930(12) -0.04562(9) 0.71005(12) 0.0157(2) Uani d . 1 1
H H14 1.1039 -0.0878 0.7239 0.019 Uiso calc R 1 1
C C15 0.91971(12) -0.04642(9) 0.61202(12) 0.0137(2) Uani d . 1 1
C C16 0.86762(12) -0.11326(9) 0.51164(12) 0.0132(2) Uani d . 1 1
C C17 0.94438(13) -0.15154(9) 0.46607(13) 0.0168(3) Uani d . 1 1
H H17 1.0296 -0.1358 0.5015 0.020 Uiso calc R 1 1
C C18 0.89541(14) -0.21269(9) 0.36864(13) 0.0186(3) Uani d . 1 1
H H18 0.9475 -0.2385 0.3376 0.022 Uiso calc R 1 1
C C19 0.77100(14) -0.23637(9) 0.31639(12) 0.0182(3) Uani d . 1 1
H H19 0.7376 -0.2766 0.2483 0.022 Uiso calc R 1 1
C C20 0.69582(12) -0.20081(9) 0.36438(12) 0.0170(3) Uani d . 1 1
H H20 0.6113 -0.2183 0.3305 0.020 Uiso calc R 1 1
C C21 0.74385(12) -0.13964(9) 0.46188(12) 0.0152(2) Uani d . 1 1
H H21 0.6922 -0.1158 0.4946 0.018 Uiso calc R 1 1

loop_
_atom_site_aniso_label
_atom_site_aniso_U_11
_atom_site_aniso_U_22
_atom_site_aniso_U_33
_atom_site_aniso_U_12
_atom_site_aniso_U_13
_atom_site_aniso_U_23
Pd1 0.00982(6) 0.01110(6) 0.01107(6) 0.00066(3) 0.00492(4) -0.00010(3)
Cl1 0.01324(14) 0.01939(15) 0.01563(14) 0.00494(11) 0.00629(11) 0.00276(11)
Cl2 0.01638(15) 0.01883(15) 0.01406(14) 0.00034(11) 0.00871(12) 0.00063(11)
N1 0.0125(5) 0.0117(5) 0.0142(5) 0.0009(4) 0.0066(4) -0.0005(4)
N2 0.0121(5) 0.0140(5) 0.0144(5) -0.0003(4) 0.0055(4) -0.0024(4)
N3 0.0117(5) 0.0138(5) 0.0130(5) -0.0007(4) 0.0050(4) -0.0018(4)
C1 0.0132(6) 0.0143(6) 0.0161(6) 0.0002(4) 0.0063(5) 0.0002(4)
C2 0.0179(6) 0.0181(6) 0.0196(7) 0.0002(5) 0.0116(5) 0.0004(5)
C3 0.0229(7) 0.0218(7) 0.0172(6) -0.0005(5) 0.0121(5) -0.0033(5)
C4 0.0180(6) 0.0182(6) 0.0161(6) -0.0011(5) 0.0071(5) -0.0043(5)
C5 0.0133(6) 0.0121(5) 0.0159(6) 0.0011(4) 0.0068(5) -0.0006(5)
C6 0.0139(6) 0.0122(6) 0.0175(6) -0.0005(4) 0.0077(5) -0.0026(4)
C7 0.0119(5) 0.0164(6) 0.0154(6) 0.0003(5) 0.0064(5) 0.0014(5)
C8 0.0139(6) 0.0148(6) 0.0154(6) 0.0007(5) 0.0051(5) 0.0009(5)
C9 0.0161(7) 0.0202(7) 0.0191(7) 0.0000(5) 0.0085(6) 0.0000(5)
C10 0.0231(7) 0.0206(7) 0.0152(6) 0.0007(5) 0.0074(5) -0.0013(5)
C11 0.0195(6) 0.0178(6) 0.0164(6) -0.0013(5) 0.0027(5) -0.0003(5)
C12 0.0134(6) 0.0229(7) 0.0199(7) -0.0021(5) 0.0048(5) 0.0010(5)
C13 0.0150(6) 0.0194(6) 0.0158(6) 0.0001(5) 0.0063(5) 0.0014(5)
C14 0.0131(6) 0.0157(6) 0.0176(6) 0.0020(5) 0.0064(5) 0.0006(5)
C15 0.0134(6) 0.0133(6) 0.0159(6) 0.0006(5) 0.0080(5) 0.0006(5)
C16 0.0141(6) 0.0123(6) 0.0138(6) 0.0010(4) 0.0067(5) 0.0007(4)
C17 0.0158(6) 0.0161(6) 0.0214(6) 0.0003(5) 0.0110(5) 0.0003(5)
C18 0.0241(7) 0.0159(6) 0.0222(7) 0.0015(5) 0.0162(6) -0.0002(5)
C19 0.0252(7) 0.0134(6) 0.0160(6) -0.0007(5) 0.0093(5) -0.0006(5)
C20 0.0157(6) 0.0135(6) 0.0189(6) -0.0002(5) 0.0052(5) 0.0014(5)
C21 0.0148(6) 0.0135(6) 0.0187(6) 0.0018(5) 0.0089(5) 0.0005(5)

loop_
_atom_type_symbol
_atom_type_description
_atom_type_scat_dispersion_real
_atom_type_scat_dispersion_imag
_atom_type_scat_source
C C 0.0033 0.0016 'International Tables Vol C Tables 4.2.6.8 and 6.1.1.4'
H H 0.0000 0.0000 'International Tables Vol C Tables 4.2.6.8 and 6.1.1.4'
N N 0.0061 0.0033 'International Tables Vol C Tables 4.2.6.8 and 6.1.1.4'
Cl Cl 0.1484 0.1585 'International Tables Vol C Tables 4.2.6.8 and 6.1.1.4'
Pd Pd -0.9988 1.0072 'International Tables Vol C Tables 4.2.6.8 and 6.1.1.4'

loop_
_geom_angle_atom_site_label_1
_geom_angle_atom_site_label_2
_geom_angle_atom_site_label_3
_geom_angle
_geom_angle_publ_flag
N1 Pd1 N3 87.04(4) yes
N1 Pd1 Cl1 88.95(3) yes
N3 Pd1 Cl1 175.55(3) yes
N1 Pd1 Cl2 176.44(3) yes
N3 Pd1 Cl2 93.08(3) yes
Cl1 Pd1 Cl2 90.808(12) yes
C1 N1 C5 119.63(12) ?
C1 N1 Pd1 122.24(9) ?
C5 N1 Pd1 118.02(9) ?
C7 N2 N3 111.00(11) ?
C7 N2 C6 130.09(11) ?
N3 N2 C6 118.66(11) ?
C15 N3 N2 106.55(10) ?
C15 N3 Pd1 137.90(9) ?
N2 N3 Pd1 115.56(8) ?
N1 C1 C2 121.54(13) ?
N1 C1 H1 119.2 ?
C2 C1 H1 119.2 ?
C3 C2 C1 119.31(13) ?
C3 C2 H2 120.3 ?
C1 C2 H2 120.3 ?
C2 C3 C4 118.93(13) ?
C2 C3 H3 120.5 ?
C4 C3 H3 120.5 ?
C5 C4 C3 119.12(13) ?
C5 C4 H4 120.4 ?
C3 C4 H4 120.4 ?
N1 C5 C4 121.42(12) ?
N1 C5 C6 115.73(11) ?
C4 C5 C6 122.86(12) ?
N2 C6 C5 109.85(10) ?
N2 C6 H6A 109.7 ?
C5 C6 H6A 109.7 ?
N2 C6 H6B 109.7 ?
C5 C6 H6B 109.7 ?
H6A C6 H6B 108.2 ?
N2 C7 C14 106.55(11) ?
N2 C7 C8 123.98(12) ?
C14 C7 C8 129.45(12) ?
C9 C8 C13 119.67(13) ?
C9 C8 C7 122.20(12) ?
C13 C8 C7 118.10(12) ?
C10 C9 C8 120.07(13) ?
C10 C9 H9 120.0 ?
C8 C9 H9 120.0 ?
C11 C10 C9 120.06(13) ?
C11 C10 H10 120.0 ?
C9 C10 H10 120.0 ?
C12 C11 C10 120.06(13) ?
C12 C11 H11 120.0 ?
C10 C11 H11 120.0 ?
C11 C12 C13 120.42(13) ?
C11 C12 H12 119.8 ?
C13 C12 H12 119.8 ?
C12 C13 C8 119.71(13) ?
C12 C13 H13 120.1 ?
C8 C13 H13 120.1 ?
C7 C14 C15 106.75(11) ?
C7 C14 H14 126.6 ?
C15 C14 H14 126.6 ?
N3 C15 C14 109.15(11) ?
N3 C15 C16 123.40(11) ?
C14 C15 C16 127.44(12) ?
C21 C16 C17 119.50(12) ?
C21 C16 C15 121.32(11) ?
C17 C16 C15 119.18(12) ?
C18 C17 C16 119.76(13) ?
C18 C17 H17 120.1 ?
C16 C17 H17 120.1 ?
C19 C18 C17 120.58(13) ?
C19 C18 H18 119.7 ?
C17 C18 H18 119.7 ?
C18 C19 C20 119.61(13) ?
C18 C19 H19 120.2 ?
C20 C19 H19 120.2 ?
C19 C20 C21 120.26(13) ?
C19 C20 H20 119.9 ?
C21 C20 H20 119.9 ?
C20 C21 C16 120.21(12) ?
C20 C21 H21 119.9 ?
C16 C21 H21 119.9 ?

loop_
_geom_bond_atom_site_label_1
_geom_bond_atom_site_label_2
_geom_bond_distance
_geom_bond_publ_flag
Pd1 N1 2.0317(11) yes
Pd1 N3 2.0381(11) yes
Pd1 Cl1 2.2848(3) yes
Pd1 Cl2 2.2906(4) yes
N1 C1 1.3429(18) ?
N1 C5 1.3518(17) ?
N2 C7 1.3589(17) ?
N2 N3 1.3638(15) ?
N2 C6 1.4613(16) ?
N3 C15 1.3457(17) ?
C1 C2 1.3869(19) ?
C1 H1 0.9500 ?
C2 C3 1.383(2) ?
C2 H2 0.9500 ?
C3 C4 1.395(2) ?
C3 H3 0.9500 ?
C4 C5 1.3830(18) ?
C4 H4 0.9500 ?
C5 C6 1.5107(18) ?
C6 H6A 0.9900 ?
C6 H6B 0.9900 ?
C7 C14 1.3797(19) ?
C7 C8 1.4734(18) ?
C8 C9 1.397(2) ?
C8 C13 1.4013(19) ?
C9 C10 1.395(2) ?
C9 H9 0.9500 ?
C10 C11 1.389(2) ?
C10 H10 0.9500 ?
C11 C12 1.388(2) ?
C11 H11 0.9500 ?
C12 C13 1.394(2) ?
C12 H12 0.9500 ?
C13 H13 0.9500 ?
C14 C15 1.4041(18) ?
C14 H14 0.9500 ?
C15 C16 1.4721(18) ?
C16 C21 1.3946(18) ?
C16 C17 1.4004(18) ?
C17 C18 1.3923(19) ?
C17 H17 0.9500 ?
C18 C19 1.390(2) ?
C18 H18 0.9500 ?
C19 C20 1.390(2) ?
C19 H19 0.9500 ?
C20 C21 1.3926(19) ?
C20 H20 0.9500 ?
C21 H21 0.9500 ?

loop_
_geom_torsion_atom_site_label_1
_geom_torsion_atom_site_label_2
_geom_torsion_atom_site_label_3
_geom_torsion_atom_site_label_4
_geom_torsion
N3 Pd1 N1 C1 -134.67(11)
Cl1 Pd1 N1 C1 47.24(10)
Cl2 Pd1 N1 C1 133.3(5)
N3 Pd1 N1 C5 49.19(10)
Cl1 Pd1 N1 C5 -128.89(9)
Cl2 Pd1 N1 C5 -42.8(6)
C7 N2 N3 C15 0.71(14)
C6 N2 N3 C15 175.58(11)
C7 N2 N3 Pd1 -178.97(9)
C6 N2 N3 Pd1 -4.11(14)
N1 Pd1 N3 C15 137.04(14)
Cl1 Pd1 N3 C15 162.6(3)
Cl2 Pd1 N3 C15 -46.53(13)
N1 Pd1 N3 N2 -43.41(9)
Cl1 Pd1 N3 N2 -17.9(5)
Cl2 Pd1 N3 N2 133.02(9)
C5 N1 C1 C2 1.50(19)
Pd1 N1 C1 C2 -174.58(10)
N1 C1 C2 C3 0.5(2)
C1 C2 C3 C4 -1.7(2)
C2 C3 C4 C5 1.0(2)
C1 N1 C5 C4 -2.25(19)
Pd1 N1 C5 C4 173.99(10)
C1 N1 C5 C6 177.53(11)
Pd1 N1 C5 C6 -6.23(15)
C3 C4 C5 N1 1.0(2)
C3 C4 C5 C6 -178.79(13)
C7 N2 C6 C5 -120.70(14)
N3 N2 C6 C5 65.57(15)
N1 C5 C6 N2 -58.74(15)
C4 C5 C6 N2 121.04(14)
N3 N2 C7 C14 -0.13(15)
C6 N2 C7 C14 -174.25(13)
N3 N2 C7 C8 178.58(12)
C6 N2 C7 C8 4.5(2)
N2 C7 C8 C9 49.9(2)
C14 C7 C8 C9 -131.73(16)
N2 C7 C8 C13 -132.06(14)
C14 C7 C8 C13 46.3(2)
C13 C8 C9 C10 0.0(2)
C7 C8 C9 C10 177.98(13)
C8 C9 C10 C11 0.1(2)
C9 C10 C11 C12 0.3(2)
C10 C11 C12 C13 -0.7(2)
C11 C12 C13 C8 0.7(2)
C9 C8 C13 C12 -0.3(2)
C7 C8 C13 C12 -178.45(13)
N2 C7 C14 C15 -0.48(15)
C8 C7 C14 C15 -179.09(13)
N2 N3 C15 C14 -1.00(14)
Pd1 N3 C15 C14 178.58(10)
N2 N3 C15 C16 178.44(12)
Pd1 N3 C15 C16 -2.0(2)
C7 C14 C15 N3 0.93(15)
C7 C14 C15 C16 -178.48(13)
N3 C15 C16 C21 -34.97(19)
C14 C15 C16 C21 144.36(14)
N3 C15 C16 C17 145.54(13)
C14 C15 C16 C17 -35.1(2)
C21 C16 C17 C18 2.5(2)
C15 C16 C17 C18 -178.02(12)
C16 C17 C18 C19 -0.2(2)
C17 C18 C19 C20 -2.0(2)
C18 C19 C20 C21 1.9(2)
C19 C20 C21 C16 0.3(2)
C17 C16 C21 C20 -2.55(19)
C15 C16 C21 C20 177.96(12)
